data_2215198
loop_
_publ_author_name
'Xiu-Ling Chen'
'Ming-Hu Wu'

_publ_section_title
;
 3-Benzyl-6-methyl-3,4-dihydro-2<i>H</i>-1,3-benzoxazine
;
_journal_coeditor_code LH2465
_journal_issue 9
_journal_name_full 'Acta Crystallographica Section E'
_journal_page_first o3684
_journal_page_last o3684
_journal_paper_doi 10.1107/S1600536807037348
_journal_volume 63
_journal_year 2007
_chemical_formula_iupac 'C16 H17 N O'
_chemical_formula_moiety 'C16 H17 N O'
_chemical_formula_sum 'C16 H17 N O'
_chemical_formula_weight 239.31
_chemical_name_systematic
;
3-Benzyl-6-methyl-3,4-dihydro-2H-1,3-benzoxazine
;
_space_group_IT_number 14
_symmetry_cell_setting monoclinic
_symmetry_space_group_name_Hall '-P 2yn'
_symmetry_space_group_name_H-M 'P 1 21/n 1'
_atom_sites_solution_hydrogens geom
_atom_sites_solution_primary direct
_atom_sites_solution_secondary difmap
_cell_angle_alpha 90.00
_cell_angle_beta 105.0070(10)
_cell_angle_gamma 90.00
_cell_formula_units_Z 4
_cell_length_a 13.4112(11)
_cell_length_b 5.1816(4)
_cell_length_c 19.4220(17)
_cell_measurement_reflns_used 1790
_cell_measurement_temperature 290(2)
_cell_measurement_theta_max 22.18
_cell_measurement_theta_min 3.15
_cell_volume 1303.63(19)
_computing_cell_refinement 'SAINT (Bruker, 2001)'
_computing_data_collection 'SMART (Bruker, 2001)'
_computing_data_reduction SAINT
_computing_molecular_graphics 'PLATON (Spek, 2003)'
_computing_publication_material PLATON
_computing_structure_refinement 'SHELXL97 (Sheldrick, 1997)'
_computing_structure_solution 'SHELXS97 (Sheldrick, 1997)'
_diffrn_ambient_temperature 290(2)
_diffrn_measured_fraction_theta_full 0.991
_diffrn_measured_fraction_theta_max 0.991
_diffrn_measurement_device_type 'Bruker SMART CCD'
_diffrn_measurement_method '\f and \w'
_diffrn_radiation_monochromator graphite
_diffrn_radiation_source 'fine-focus sealed tube'
_diffrn_radiation_type MoK\a
_diffrn_radiation_wavelength 0.71073
_diffrn_reflns_av_R_equivalents 0.0340
_diffrn_reflns_av_sigmaI/netI 0.0351
_diffrn_reflns_limit_h_max 16
_diffrn_reflns_limit_h_min -16
_diffrn_reflns_limit_k_max 6
_diffrn_reflns_limit_k_min -5
_diffrn_reflns_limit_l_max 23
_diffrn_reflns_limit_l_min -21
_diffrn_reflns_number 8116
_diffrn_reflns_theta_full 25.50
_diffrn_reflns_theta_max 25.50
_diffrn_reflns_theta_min 1.66
_diffrn_standards_number 0
_exptl_absorpt_coefficient_mu 0.076
_exptl_absorpt_correction_T_max 0.9925
_exptl_absorpt_correction_T_min 0.9850
_exptl_absorpt_correction_type multi-scan
_exptl_absorpt_process_details '(SADABS; Sheldrick, 2001)'
_exptl_crystal_colour colorless
_exptl_crystal_density_diffrn 1.219
_exptl_crystal_density_method 'not measured'
_exptl_crystal_description block
_exptl_crystal_F_000 512
_exptl_crystal_size_max 0.20
_exptl_crystal_size_mid 0.20
_exptl_crystal_size_min 0.10
_refine_diff_density_max 0.145
_refine_diff_density_min -0.137
_refine_ls_extinction_method none
_refine_ls_goodness_of_fit_ref 1.049
_refine_ls_hydrogen_treatment constr
_refine_ls_matrix_type full
_refine_ls_number_parameters 164
_refine_ls_number_reflns 2418
_refine_ls_number_restraints 0
_refine_ls_restrained_S_all 1.049
_refine_ls_R_factor_all 0.0818
_refine_ls_R_factor_gt 0.0562
_refine_ls_shift/su_max 0.001
_refine_ls_shift/su_mean 0.000
_refine_ls_structure_factor_coef Fsqd
_refine_ls_weighting_details 'calc w=1/[\s^2^(Fo^2^)+(0.0644P)^2^+0.2864P] where P=(Fo^2^+2Fc^2^)/3'
_refine_ls_weighting_scheme calc
_refine_ls_wR_factor_gt 0.1363
_refine_ls_wR_factor_ref 0.1496
_reflns_number_gt 1721
_reflns_number_total 2418
_reflns_threshold_expression I>2\s(I)
_cod_data_source_file lh2465.cif
_cod_data_source_block I
_cod_original_sg_symbol_H-M 'P 21/n'
_cod_database_code 2215198
_cod_database_fobs_code 2215198

loop_
_symmetry_equiv_pos_as_xyz
'x, y, z'
'-x+1/2, y+1/2, -z+1/2'
'-x, -y, -z'
'x-1/2, -y-1/2, z-1/2'

loop_
_atom_site_type_symbol
_atom_site_label
_atom_site_fract_x
_atom_site_fract_y
_atom_site_fract_z
_atom_site_U_iso_or_equiv
_atom_site_adp_type
_atom_site_calc_flag
_atom_site_refinement_flags
_atom_site_occupancy
C C1 0.6350(2) 0.7043(6) 1.07179(14) 0.0944(9) Uani d . 1
H H1A 0.6472 0.8870 1.0741 0.142 Uiso calc R 1
H H1B 0.6759 0.6244 1.1144 0.142 Uiso calc R 1
H H1C 0.5633 0.6714 1.0676 0.142 Uiso calc R 1
C C2 0.66457(17) 0.5940(5) 1.00776(13) 0.0629(6) Uani d . 1
C C3 0.61450(16) 0.6715(5) 0.93952(14) 0.0685(7) Uani d . 1
H H3 0.5613 0.7914 0.9332 0.082 Uiso calc R 1
C C4 0.64120(15) 0.5760(5) 0.88051(12) 0.0618(6) Uani d . 1
H H4 0.6066 0.6323 0.8351 0.074 Uiso calc R 1
C C5 0.71923(14) 0.3970(4) 0.88896(10) 0.0489(5) Uani d . 1
C C6 0.77210(14) 0.3136(4) 0.95650(10) 0.0467(5) Uani d . 1
C C7 0.74327(16) 0.4150(4) 1.01466(11) 0.0565(6) Uani d . 1
H H7 0.7782 0.3605 1.0601 0.068 Uiso calc R 1
C C8 0.85903(16) 0.1211(4) 0.96335(11) 0.0544(5) Uani d . 1
H H8A 0.9140 0.1620 1.0053 0.065 Uiso calc R 1
H H8B 0.8339 -0.0506 0.9696 0.065 Uiso calc R 1
C C9 0.81595(15) 0.1013(4) 0.83811(11) 0.0536(6) Uani d . 1
H H9A 0.7788 -0.0572 0.8412 0.064 Uiso calc R 1
H H9B 0.8433 0.0885 0.7966 0.064 Uiso calc R 1
C C10 0.96489(15) 0.3522(4) 0.89932(10) 0.0519(5) Uani d . 1
H H10A 1.0192 0.3587 0.9434 0.062 Uiso calc R 1
H H10B 0.9230 0.5062 0.8970 0.062 Uiso calc R 1
C C11 1.01278(14) 0.3519(4) 0.83739(10) 0.0480(5) Uani d . 1
C C12 0.98730(19) 0.5350(4) 0.78431(13) 0.0702(7) Uani d . 1
H H12 0.9385 0.6603 0.7864 0.084 Uiso calc R 1
C C13 1.0325(2) 0.5370(5) 0.72802(14) 0.0847(8) Uani d . 1
H H13 1.0144 0.6634 0.6930 0.102 Uiso calc R 1
C C14 1.10317(19) 0.3551(5) 0.72380(13) 0.0738(7) Uani d . 1
H H14 1.1343 0.3572 0.6862 0.089 Uiso calc R 1
C C15 1.12840(18) 0.1695(6) 0.77481(14) 0.0792(8) Uani d . 1
H H15 1.1760 0.0425 0.7715 0.095 Uiso calc R 1
C C16 1.08396(17) 0.1677(5) 0.83165(12) 0.0692(7) Uani d . 1
H H16 1.1024 0.0404 0.8664 0.083 Uiso calc R 1
N N1 0.90020(12) 0.1235(3) 0.90035(8) 0.0484(4) Uani d . 1
O O1 0.74424(10) 0.3150(3) 0.82815(7) 0.0597(4) Uani d . 1

loop_
_atom_site_aniso_label
_atom_site_aniso_U_11
_atom_site_aniso_U_22
_atom_site_aniso_U_33
_atom_site_aniso_U_12
_atom_site_aniso_U_13
_atom_site_aniso_U_23
C1 0.0824(18) 0.121(2) 0.094(2) -0.0074(17) 0.0484(16) -0.0340(18)
C2 0.0527(13) 0.0740(15) 0.0689(15) -0.0104(11) 0.0278(12) -0.0150(12)
C3 0.0454(12) 0.0731(16) 0.0891(19) 0.0073(11) 0.0212(12) -0.0068(14)
C4 0.0438(11) 0.0787(16) 0.0608(14) 0.0053(11) 0.0100(10) 0.0053(12)
C5 0.0418(10) 0.0559(12) 0.0495(12) -0.0029(9) 0.0127(9) -0.0003(10)
C6 0.0455(11) 0.0509(12) 0.0454(12) -0.0044(9) 0.0148(9) 0.0027(9)
C7 0.0551(12) 0.0681(14) 0.0490(12) -0.0105(11) 0.0183(10) 0.0000(10)
C8 0.0574(12) 0.0553(13) 0.0507(12) 0.0028(10) 0.0142(10) 0.0075(10)
C9 0.0532(12) 0.0547(13) 0.0549(13) -0.0072(10) 0.0174(10) -0.0106(10)
C10 0.0486(11) 0.0532(13) 0.0533(12) -0.0022(9) 0.0122(9) -0.0082(10)
C11 0.0430(11) 0.0462(11) 0.0533(12) -0.0061(9) 0.0098(9) -0.0050(10)
C12 0.0850(17) 0.0537(14) 0.0780(16) 0.0071(12) 0.0323(14) 0.0064(12)
C13 0.114(2) 0.0709(18) 0.0777(18) -0.0083(16) 0.0406(17) 0.0111(14)
C14 0.0683(15) 0.093(2) 0.0680(16) -0.0250(14) 0.0311(13) -0.0078(15)
C15 0.0533(14) 0.106(2) 0.0810(18) 0.0149(14) 0.0229(13) -0.0101(16)
C16 0.0594(14) 0.0826(17) 0.0672(15) 0.0217(12) 0.0192(12) 0.0082(13)
N1 0.0499(9) 0.0460(10) 0.0502(10) 0.0005(7) 0.0146(8) -0.0014(8)
O1 0.0562(8) 0.0794(11) 0.0420(8) 0.0072(8) 0.0102(7) -0.0010(7)

loop_
_atom_type_symbol
_atom_type_description
_atom_type_scat_dispersion_real
_atom_type_scat_dispersion_imag
_atom_type_scat_source
C C 0.0033 0.0016 'International Tables Vol C Tables 4.2.6.8 and 6.1.1.4'
H H 0.0000 0.0000 'International Tables Vol C Tables 4.2.6.8 and 6.1.1.4'
N N 0.0061 0.0033 'International Tables Vol C Tables 4.2.6.8 and 6.1.1.4'
O O 0.0106 0.0060 'International Tables Vol C Tables 4.2.6.8 and 6.1.1.4'

loop_
_geom_angle_atom_site_label_1
_geom_angle_atom_site_label_2
_geom_angle_atom_site_label_3
_geom_angle
C2 C1 H1A 109.5
C2 C1 H1B 109.5
H1A C1 H1B 109.5
C2 C1 H1C 109.5
H1A C1 H1C 109.5
H1B C1 H1C 109.5
C3 C2 C7 117.16(19)
C3 C2 C1 120.9(2)
C7 C2 C1 121.9(2)
C4 C3 C2 121.8(2)
C4 C3 H3 119.1
C2 C3 H3 119.1
C5 C4 C3 119.8(2)
C5 C4 H4 120.1
C3 C4 H4 120.1
O1 C5 C4 116.91(18)
O1 C5 C6 122.45(17)
C4 C5 C6 120.59(18)
C7 C6 C5 117.98(18)
C7 C6 C8 123.24(18)
C5 C6 C8 118.77(17)
C2 C7 C6 122.7(2)
C2 C7 H7 118.6
C6 C7 H7 118.6
N1 C8 C6 111.64(16)
N1 C8 H8A 109.3
C6 C8 H8A 109.3
N1 C8 H8B 109.3
C6 C8 H8B 109.3
H8A C8 H8B 108.0
N1 C9 O1 113.82(15)
N1 C9 H9A 108.8
O1 C9 H9A 108.8
N1 C9 H9B 108.8
O1 C9 H9B 108.8
H9A C9 H9B 107.7
N1 C10 C11 112.67(15)
N1 C10 H10A 109.1
C11 C10 H10A 109.1
N1 C10 H10B 109.1
C11 C10 H10B 109.1
H10A C10 H10B 107.8
C16 C11 C12 117.43(19)
C16 C11 C10 121.01(19)
C12 C11 C10 121.56(18)
C11 C12 C13 121.5(2)
C11 C12 H12 119.2
C13 C12 H12 119.2
C14 C13 C12 120.0(2)
C14 C13 H13 120.0
C12 C13 H13 120.0
C13 C14 C15 119.6(2)
C13 C14 H14 120.2
C15 C14 H14 120.2
C14 C15 C16 120.6(2)
C14 C15 H15 119.7
C16 C15 H15 119.7
C11 C16 C15 120.8(2)
C11 C16 H16 119.6
C15 C16 H16 119.6
C9 N1 C8 108.58(15)
C9 N1 C10 113.14(16)
C8 N1 C10 111.64(15)
C5 O1 C9 115.02(15)

loop_
_geom_bond_atom_site_label_1
_geom_bond_atom_site_label_2
_geom_bond_distance
C1 C2 1.512(3)
C1 H1A 0.9600
C1 H1B 0.9600
C1 H1C 0.9600
C2 C3 1.381(3)
C2 C7 1.385(3)
C3 C4 1.378(3)
C3 H3 0.9300
C4 C5 1.376(3)
C4 H4 0.9300
C5 O1 1.376(2)
C5 C6 1.389(3)
C6 C7 1.388(3)
C6 C8 1.514(3)
C7 H7 0.9300
C8 N1 1.467(2)
C8 H8A 0.9700
C8 H8B 0.9700
C9 N1 1.430(2)
C9 O1 1.447(2)
C9 H9A 0.9700
C9 H9B 0.9700
C10 N1 1.472(2)
C10 C11 1.503(2)
C10 H10A 0.9700
C10 H10B 0.9700
C11 C16 1.375(3)
C11 C12 1.377(3)
C12 C13 1.381(3)
C12 H12 0.9300
C13 C14 1.354(4)
C13 H13 0.9300
C14 C15 1.359(3)
C14 H14 0.9300
C15 C16 1.384(3)
C15 H15 0.9300
C16 H16 0.9300

loop_
_geom_hbond_atom_site_label_D
_geom_hbond_atom_site_label_H
_geom_hbond_atom_site_label_A
_geom_hbond_site_symmetry_A
_geom_hbond_distance_DH
_geom_hbond_distance_HA
_geom_hbond_distance_DA
_geom_hbond_angle_DHA
_geom_hbond_publ_flag
C4 H4 Cg1 2_656 0.93 2.93 3.820(3) 159 yes
C8 H8B Cg2 1_545 0.97 2.98 3.907(2) 159 yes

loop_
_geom_torsion_atom_site_label_1
_geom_torsion_atom_site_label_2
_geom_torsion_atom_site_label_3
_geom_torsion_atom_site_label_4
_geom_torsion
C7 C2 C3 C4 0.0(3)
C1 C2 C3 C4 179.1(2)
C2 C3 C4 C5 0.5(3)
C3 C4 C5 O1 -178.12(18)
C3 C4 C5 C6 -0.7(3)
O1 C5 C6 C7 177.70(17)
C4 C5 C6 C7 0.4(3)
O1 C5 C6 C8 -1.3(3)
C4 C5 C6 C8 -178.59(18)
C3 C2 C7 C6 -0.2(3)
C1 C2 C7 C6 -179.4(2)
C5 C6 C7 C2 0.1(3)
C8 C6 C7 C2 179.00(19)
C7 C6 C8 N1 -157.35(18)
C5 C6 C8 N1 21.6(3)
N1 C10 C11 C16 -65.1(2)
N1 C10 C11 C12 114.8(2)
C16 C11 C12 C13 -1.1(3)
C10 C11 C12 C13 179.0(2)
C11 C12 C13 C14 0.5(4)
C12 C13 C14 C15 0.7(4)
C13 C14 C15 C16 -1.2(4)
C12 C11 C16 C15 0.5(3)
C10 C11 C16 C15 -179.5(2)
C14 C15 C16 C11 0.6(4)
O1 C9 N1 C8 63.2(2)
O1 C9 N1 C10 -61.4(2)
C6 C8 N1 C9 -50.5(2)
C6 C8 N1 C10 74.9(2)
C11 C10 N1 C9 -60.3(2)
C11 C10 N1 C8 176.84(15)
C4 C5 O1 C9 -171.58(17)
C6 C5 O1 C9 11.0(3)
N1 C9 O1 C5 -43.0(2)

loop_
_cod_related_entry_id
_cod_related_entry_database
_cod_related_entry_code
1 ChemSpider 253046
